data_7015041
loop_
_publ_author_name
'Pushkarevsky, Nikolay A.'
'Konchenko, Sergey N.'
'Zabel, Manfred'
'Bodensteiner, Michael'
'Scheer, Manfred'

_publ_section_title
;
 Dimerization of pentanuclear clusters [Fe(3)Q(AsMe)(CO)(9)] (Q = Se,
 Te) as a conversion pathway to novel cubane-like aggregates.
;
_journal_issue 9
_journal_name_full 'Dalton transactions (Cambridge, England : 2003)'
_journal_page_first 2067
_journal_page_last 2074
_journal_paper_doi 10.1039/c0dt01587c
_journal_volume 40
_journal_year 2011
_chemical_formula_sum 'C15 H8 As2 Cl2 Fe4 O12 Se2'
_chemical_formula_weight 982.27
_chemical_name_systematic
;
?
;
_space_group_IT_number 14
_symmetry_cell_setting monoclinic
_symmetry_space_group_name_Hall '-P 2yn'
_symmetry_space_group_name_H-M 'P 1 21/n 1'
_atom_sites_solution_hydrogens geom
_atom_sites_solution_primary direct
_atom_sites_solution_secondary difmap
_audit_creation_method SHELXL-97
_cell_angle_alpha 90.00
_cell_angle_beta 92.02(3)
_cell_angle_gamma 90.00
_cell_formula_units_Z 4
_cell_length_a 10.397(2)
_cell_length_b 17.966(4)
_cell_length_c 15.416(3)
_cell_measurement_reflns_used 987
_cell_measurement_temperature 200(2)
_cell_measurement_theta_max 25.91
_cell_measurement_theta_min 2.07
_cell_volume 2877.8(10)
_computing_cell_refinement 'STOE IPDS software'
_computing_data_collection 'STOE IPDS software'
_computing_data_reduction 'STOE IPDS software'
_computing_molecular_graphics SIEMENS-XP
_computing_publication_material SHELXL-97
_computing_structure_refinement 'SHELXL-97 (Sheldrick, 1997)'
_computing_structure_solution 'SHELXS-97 (Sheldrick, 1990)'
_diffrn_ambient_temperature 200(2)
_diffrn_measured_fraction_theta_full 0.964
_diffrn_measured_fraction_theta_max 0.964
_diffrn_measurement_device_type 'STOE IPDS'
_diffrn_measurement_method rotation
_diffrn_radiation_monochromator graphite
_diffrn_radiation_source 'fine-focus sealed tube'
_diffrn_radiation_type AgK\a
_diffrn_radiation_wavelength 0.56087
_diffrn_reflns_av_R_equivalents 0.1064
_diffrn_reflns_av_sigmaI/netI 0.0852
_diffrn_reflns_limit_h_max 15
_diffrn_reflns_limit_h_min -15
_diffrn_reflns_limit_k_max 27
_diffrn_reflns_limit_k_min -27
_diffrn_reflns_limit_l_max 23
_diffrn_reflns_limit_l_min -19
_diffrn_reflns_number 24851
_diffrn_reflns_theta_full 25.91
_diffrn_reflns_theta_max 25.91
_diffrn_reflns_theta_min 2.07
_exptl_absorpt_coefficient_mu 3.686
_exptl_absorpt_correction_T_max 0.6930
_exptl_absorpt_correction_T_min 0.4721
_exptl_absorpt_correction_type numerical
_exptl_absorpt_process_details 'program faceit'
_exptl_crystal_colour black
_exptl_crystal_density_diffrn 2.267
_exptl_crystal_density_method 'not measured'
_exptl_crystal_description route
_exptl_crystal_F_000 1864
_exptl_crystal_size_max 0.30
_exptl_crystal_size_mid 0.20
_exptl_crystal_size_min 0.05
_refine_diff_density_max 1.787
_refine_diff_density_min -2.417
_refine_diff_density_rms 0.267
_refine_ls_extinction_coef 0.0050(8)
_refine_ls_extinction_expression Fc^*^=kFc[1+0.001xFc^2^\l^3^/sin(2\q)]^-1/4^
_refine_ls_extinction_method SHELXL
_refine_ls_goodness_of_fit_ref 1.252
_refine_ls_hydrogen_treatment constr
_refine_ls_matrix_type full
_refine_ls_number_parameters 348
_refine_ls_number_reflns 10996
_refine_ls_number_restraints 4
_refine_ls_restrained_S_all 1.264
_refine_ls_R_factor_all 0.1395
_refine_ls_R_factor_gt 0.0778
_refine_ls_shift/su_max 0.008
_refine_ls_shift/su_mean 0.000
_refine_ls_structure_factor_coef Fsqd
_refine_ls_weighting_details 'calc w=1/[\s^2^(Fo^2^)+(0.1000P)^2^+0.0000P] where P=(Fo^2^+2Fc^2^)/3'
_refine_ls_weighting_scheme calc
_refine_ls_wR_factor_gt 0.1985
_refine_ls_wR_factor_ref 0.2399
_reflns_number_gt 6218
_reflns_number_total 10996
_reflns_threshold_expression >2sigma(I)
_cod_data_source_file C0DT01587C.TXT
_cod_data_source_block 2a_CH2Cl2
_cod_original_sg_symbol_H-M P2(1)/n
_cod_database_code 7015041

loop_
_symmetry_equiv_pos_as_xyz
'x, y, z'
'-x+1/2, y+1/2, -z+1/2'
'-x, -y, -z'
'x-1/2, -y-1/2, z-1/2'

loop_
_atom_site_label
_atom_site_type_symbol
_atom_site_fract_x
_atom_site_fract_y
_atom_site_fract_z
_atom_site_U_iso_or_equiv
_atom_site_adp_type
_atom_site_occupancy
_atom_site_symmetry_multiplicity
_atom_site_calc_flag
_atom_site_refinement_flags
_atom_site_disorder_assembly
_atom_site_disorder_group
As2 As 0.22007(7) 0.21507(4) 0.00030(5) 0.03289(18) Uani 1 1 d . . .
As1 As 0.28010(7) 0.17508(4) 0.18030(5) 0.03155(18) Uani 1 1 d . . .
Se1 Se 0.41825(7) 0.08807(4) 0.03669(5) 0.03451(18) Uani 1 1 d . . .
Se2 Se 0.10790(7) 0.06763(4) 0.06898(5) 0.03386(18) Uani 1 1 d . . .
Fe1 Fe 0.42385(11) 0.22171(6) 0.07609(8) 0.0333(2) Uani 1 1 d . . .
Fe2 Fe 0.30068(11) 0.04443(6) 0.16296(8) 0.0350(2) Uani 1 1 d . . .
Fe3 Fe 0.22719(11) 0.09403(6) -0.06256(7) 0.0356(2) Uani 1 1 d . . .
Fe4 Fe 0.07296(11) 0.19850(6) 0.11404(7) 0.0327(2) Uani 1 1 d . . .
C1 C 0.5063(9) 0.2474(5) -0.0214(6) 0.0451(19) Uani 1 1 d . . .
O1 O 0.5540(8) 0.2677(5) -0.0818(6) 0.075(2) Uani 1 1 d . . .
C2 C 0.3928(9) 0.3149(5) 0.1091(7) 0.047(2) Uani 1 1 d . . .
O2 O 0.3739(9) 0.3742(4) 0.1317(7) 0.082(3) Uani 1 1 d . . .
C3 C 0.5658(9) 0.2095(5) 0.1487(6) 0.0439(18) Uani 1 1 d . . .
O3 O 0.6516(8) 0.2059(5) 0.1940(6) 0.068(2) Uani 1 1 d . . .
C4 C 0.4479(9) 0.0440(5) 0.2289(7) 0.048(2) Uani 1 1 d . . .
O4 O 0.5385(9) 0.0450(5) 0.2695(6) 0.075(2) Uani 1 1 d . . .
C5 C 0.1963(11) 0.0303(5) 0.2519(6) 0.050(2) Uani 1 1 d . . .
O5 O 0.1324(9) 0.0274(4) 0.3087(5) 0.070(2) Uani 1 1 d . . .
C6 C 0.3109(9) -0.0533(4) 0.1303(7) 0.046(2) Uani 1 1 d . . .
O6 O 0.3181(8) -0.1145(4) 0.1115(6) 0.067(2) Uani 1 1 d . . .
C7 C 0.2388(8) -0.0073(5) -0.0856(6) 0.0445(19) Uani 1 1 d . . .
O7 O 0.2429(8) -0.0666(4) -0.1030(6) 0.069(2) Uani 1 1 d . . .
C8 C 0.0781(9) 0.1092(5) -0.1229(6) 0.0448(18) Uani 1 1 d . . .
O8 O -0.0131(8) 0.1205(5) -0.1628(5) 0.070(2) Uani 1 1 d . . .
C9 C 0.3278(10) 0.1283(6) -0.1465(6) 0.053(2) Uani 1 1 d . . .
O9 O 0.3867(9) 0.1517(6) -0.1992(6) 0.086(3) Uani 1 1 d . . .
C10 C -0.0173(8) 0.1685(5) 0.2071(6) 0.0391(16) Uani 1 1 d . . .
O10 O -0.0730(7) 0.1517(4) 0.2649(5) 0.0591(18) Uani 1 1 d . . .
C11 C -0.0655(8) 0.2078(5) 0.0411(6) 0.0411(17) Uani 1 1 d . . .
O11 O -0.1507(8) 0.2152(4) -0.0047(6) 0.0642(19) Uani 1 1 d . . .
C12 C 0.0821(9) 0.2951(5) 0.1419(6) 0.0433(18) Uani 1 1 d . . .
O12 O 0.0869(8) 0.3554(4) 0.1606(6) 0.072(2) Uani 1 1 d . . .
C13 C 0.3102(10) 0.2111(6) 0.2995(6) 0.051(2) Uani 1 1 d . . .
H13A H 0.2873 0.2639 0.3026 0.077 Uiso 1 1 calc R . .
H13B H 0.4013 0.2047 0.3166 0.077 Uiso 1 1 calc R . .
H13C H 0.2571 0.1825 0.3389 0.077 Uiso 1 1 calc R . .
C14 C 0.1776(11) 0.2982(3) -0.0826(4) 0.059(3) Uani 1 1 d . . .
H14A H 0.2454 0.3023 -0.1249 0.088 Uiso 1 1 calc R . .
H14B H 0.1714 0.3450 -0.0504 0.088 Uiso 1 1 calc R . .
H14C H 0.0952 0.2878 -0.1130 0.088 Uiso 1 1 calc R . .
C15 C 0.1999(5) 0.0469(2) -0.4775(4) 0.32(6) Uani 0.50 1 d PRD A 1
Cl1 Cl 0.1368(5) -0.0191(2) -0.4088(4) 0.182(8) Uani 0.50 1 d PRD A 1
Cl2 Cl 0.3437(5) 0.0163(3) -0.5150(4) 0.109(3) Uani 0.50 1 d PRD A 1
C16 C 0.2802(5) 0.0481(2) -0.4227(4) 0.53(12) Uani 0.50 1 d PRD D 2
Cl3 Cl 0.2420(5) 0.1310(2) -0.4016(4) 0.115(4) Uani 0.50 1 d PRD D 2
Cl4 Cl 0.1732(5) -0.0045(2) -0.3632(4) 0.43(3) Uani 0.50 1 d PRD D 2

loop_
_atom_site_aniso_label
_atom_site_aniso_U_11
_atom_site_aniso_U_22
_atom_site_aniso_U_33
_atom_site_aniso_U_23
_atom_site_aniso_U_13
_atom_site_aniso_U_12
As2 0.0320(4) 0.0330(3) 0.0339(4) 0.0010(3) 0.0041(3) -0.0010(3)
As1 0.0309(4) 0.0319(3) 0.0320(3) -0.0030(3) 0.0030(3) -0.0008(2)
Se1 0.0313(4) 0.0329(3) 0.0396(4) -0.0044(3) 0.0055(3) 0.0008(2)
Se2 0.0318(4) 0.0327(3) 0.0374(4) -0.0038(3) 0.0046(3) -0.0038(2)
Fe1 0.0296(5) 0.0313(5) 0.0394(6) -0.0004(4) 0.0040(4) -0.0037(4)
Fe2 0.0349(6) 0.0307(5) 0.0395(6) 0.0020(4) 0.0032(4) 0.0000(4)
Fe3 0.0337(6) 0.0395(5) 0.0337(5) -0.0069(4) 0.0046(4) -0.0012(4)
Fe4 0.0307(5) 0.0334(5) 0.0344(5) -0.0025(4) 0.0046(4) 0.0013(4)
C1 0.049(5) 0.043(4) 0.044(4) 0.006(4) 0.009(4) -0.002(3)
O1 0.060(5) 0.094(6) 0.073(5) 0.031(5) 0.030(4) -0.007(4)
C2 0.042(5) 0.042(4) 0.058(5) -0.010(4) -0.002(4) -0.007(3)
O2 0.079(6) 0.038(3) 0.130(8) -0.023(4) -0.002(6) -0.002(3)
C3 0.046(5) 0.043(4) 0.043(4) 0.000(3) 0.005(4) 0.000(3)
O3 0.053(5) 0.080(5) 0.068(5) -0.002(4) -0.020(4) 0.005(4)
C4 0.043(5) 0.040(4) 0.062(6) 0.006(4) -0.001(4) 0.004(3)
O4 0.062(5) 0.085(6) 0.077(6) 0.012(5) -0.023(4) 0.004(4)
C5 0.063(6) 0.039(4) 0.047(5) 0.007(4) 0.004(4) 0.003(4)
O5 0.076(6) 0.071(5) 0.065(5) 0.025(4) 0.033(4) 0.004(4)
C6 0.043(5) 0.033(4) 0.064(6) 0.001(4) 0.014(4) 0.000(3)
O6 0.077(5) 0.040(3) 0.087(6) -0.011(4) 0.020(5) -0.008(3)
C7 0.033(4) 0.054(5) 0.046(5) -0.019(4) 0.000(3) 0.002(3)
O7 0.061(5) 0.045(4) 0.100(6) -0.031(4) 0.002(4) 0.002(3)
C8 0.051(5) 0.048(4) 0.035(4) -0.008(3) 0.000(4) -0.004(4)
O8 0.072(6) 0.080(5) 0.057(5) -0.005(4) -0.020(4) 0.010(4)
C9 0.052(6) 0.074(6) 0.033(4) -0.013(4) 0.007(4) 0.004(4)
O9 0.078(6) 0.120(8) 0.063(5) 0.010(5) 0.028(5) -0.029(5)
C10 0.031(4) 0.045(4) 0.042(4) -0.005(3) 0.004(3) 0.005(3)
O10 0.059(4) 0.066(4) 0.055(4) 0.007(3) 0.025(3) 0.002(3)
C11 0.039(4) 0.045(4) 0.039(4) 0.000(3) -0.004(3) 0.006(3)
O11 0.048(4) 0.072(5) 0.071(5) 0.004(4) -0.011(4) 0.006(3)
C12 0.044(5) 0.047(4) 0.040(4) 0.000(3) 0.013(3) 0.006(3)
O12 0.074(5) 0.045(4) 0.097(6) -0.018(4) 0.022(5) 0.002(3)
C13 0.051(5) 0.066(6) 0.036(4) -0.012(4) -0.003(4) 0.004(4)
C14 0.063(7) 0.056(5) 0.057(6) 0.015(5) 0.004(5) -0.002(5)
C15 0.19(6) 0.71(16) 0.08(3) 0.16(6) 0.03(3) 0.25(9)
Cl1 0.133(10) 0.082(6) 0.34(2) 0.049(9) 0.130(13) 0.014(6)
Cl2 0.069(5) 0.171(9) 0.087(6) -0.006(6) 0.026(4) 0.018(5)
C16 0.41(13) 0.45(13) 0.7(2) 0.51(15) -0.40(14) -0.34(12)
Cl3 0.071(5) 0.056(3) 0.216(11) -0.028(5) -0.022(6) 0.010(3)
Cl4 0.146(18) 0.40(4) 0.77(8) 0.39(5) 0.14(3) 0.03(2)

loop_
_atom_type_symbol
_atom_type_description
_atom_type_scat_dispersion_real
_atom_type_scat_dispersion_imag
_atom_type_scat_source
C C 0.0015 0.0009 'International Tables Vol C Tables 4.2.6.8 and 6.1.1.4'
H H 0.0000 0.0000 'International Tables Vol C Tables 4.2.6.8 and 6.1.1.4'
O O 0.0056 0.0036 'International Tables Vol C Tables 4.2.6.8 and 6.1.1.4'
Fe Fe 0.2886 0.5448 'International Tables Vol C Tables 4.2.6.8 and 6.1.1.4'
As As 0.2758 1.3314 'International Tables Vol C Tables 4.2.6.8 and 6.1.1.4'
Se Se 0.2367 1.4831 'International Tables Vol C Tables 4.2.6.8 and 6.1.1.4'
Cl Cl 0.0998 0.0984 'International Tables Vol C Tables 4.2.6.8 and 6.1.1.4'

loop_
_geom_angle_atom_site_label_1
_geom_angle_atom_site_label_2
_geom_angle_atom_site_label_3
_geom_angle
_geom_angle_site_symmetry_1
_geom_angle_site_symmetry_3
_geom_angle_publ_flag
C14 As2 Fe3 115.46(17) . . ?
C14 As2 Fe4 115.4(3) . . ?
Fe3 As2 Fe4 102.41(5) . . ?
C14 As2 Fe1 116.5(3) . . ?
Fe3 As2 Fe1 101.83(5) . . ?
Fe4 As2 Fe1 103.15(5) . . ?
C14 As2 As1 145.69(17) . . ?
Fe3 As2 As1 98.84(4) . . ?
Fe4 As2 As1 52.44(4) . . ?
Fe1 As2 As1 52.35(4) . . ?
C13 As1 Fe2 114.8(3) . . ?
C13 As1 Fe1 115.6(3) . . ?
Fe2 As1 Fe1 102.15(5) . . ?
C13 As1 Fe4 117.0(3) . . ?
Fe2 As1 Fe4 102.10(5) . . ?
Fe1 As1 Fe4 103.13(5) . . ?
C13 As1 As2 146.4(3) . . ?
Fe2 As1 As2 98.85(4) . . ?
Fe1 As1 As2 52.40(4) . . ?
Fe4 As1 As2 52.37(4) . . ?
Fe2 Se1 Fe3 95.32(5) . . ?
Fe2 Se1 Fe1 97.05(4) . . ?
Fe3 Se1 Fe1 96.97(5) . . ?
Fe3 Se2 Fe2 95.38(5) . . ?
Fe3 Se2 Fe4 97.53(4) . . ?
Fe2 Se2 Fe4 96.87(5) . . ?
C2 Fe1 C1 95.3(4) . . ?
C2 Fe1 C3 95.1(4) . . ?
C1 Fe1 C3 98.2(4) . . ?
C2 Fe1 As1 90.8(3) . . ?
C1 Fe1 As1 166.5(3) . . ?
C3 Fe1 As1 93.3(3) . . ?
C2 Fe1 As2 91.2(3) . . ?
C1 Fe1 As2 92.5(3) . . ?
C3 Fe1 As2 167.0(3) . . ?
As1 Fe1 As2 75.26(4) . . ?
C2 Fe1 Se1 167.8(3) . . ?
C1 Fe1 Se1 92.9(3) . . ?
C3 Fe1 Se1 92.6(3) . . ?
As1 Fe1 Se1 79.33(4) . . ?
As2 Fe1 Se1 79.55(4) . . ?
C5 Fe2 C4 95.3(5) . . ?
C5 Fe2 C6 96.7(4) . . ?
C4 Fe2 C6 95.4(4) . . ?
C5 Fe2 As1 89.7(3) . . ?
C4 Fe2 As1 91.1(3) . . ?
C6 Fe2 As1 170.4(3) . . ?
C5 Fe2 Se1 168.0(3) . . ?
C4 Fe2 Se1 90.7(3) . . ?
C6 Fe2 Se1 93.0(3) . . ?
As1 Fe2 Se1 79.83(4) . . ?
C5 Fe2 Se2 88.4(3) . . ?
C4 Fe2 Se2 170.2(3) . . ?
C6 Fe2 Se2 93.1(3) . . ?
As1 Fe2 Se2 79.88(4) . . ?
Se1 Fe2 Se2 84.13(5) . . ?
C8 Fe3 C9 95.1(4) . . ?
C8 Fe3 C7 96.3(4) . . ?
C9 Fe3 C7 98.9(4) . . ?
C8 Fe3 As2 91.9(3) . . ?
C9 Fe3 As2 90.4(3) . . ?
C7 Fe3 As2 167.0(3) . . ?
C8 Fe3 Se2 90.3(3) . . ?
C9 Fe3 Se2 168.7(3) . . ?
C7 Fe3 Se2 90.4(3) . . ?
As2 Fe3 Se2 79.45(4) . . ?
C8 Fe3 Se1 170.8(3) . . ?
C9 Fe3 Se1 89.1(3) . . ?
C7 Fe3 Se1 91.1(3) . . ?
As2 Fe3 Se1 79.82(4) . . ?
Se2 Fe3 Se1 84.19(5) . . ?
C12 Fe4 C11 95.4(4) . . ?
C12 Fe4 C10 97.0(4) . . ?
C11 Fe4 C10 95.5(4) . . ?
C12 Fe4 As2 91.5(3) . . ?
C11 Fe4 As2 92.8(3) . . ?
C10 Fe4 As2 167.5(3) . . ?
C12 Fe4 As1 91.6(3) . . ?
C11 Fe4 As1 166.2(3) . . ?
C10 Fe4 As1 95.3(3) . . ?
As2 Fe4 As1 75.19(4) . . ?
C12 Fe4 Se2 168.2(3) . . ?
C11 Fe4 Se2 92.0(3) . . ?
C10 Fe4 Se2 91.4(3) . . ?
As2 Fe4 Se2 78.96(4) . . ?
As1 Fe4 Se2 79.29(4) . . ?
O1 C1 Fe1 175.7(9) . . ?
O2 C2 Fe1 178.7(11) . . ?
O3 C3 Fe1 176.3(8) . . ?
O4 C4 Fe2 178.9(9) . . ?
O5 C5 Fe2 174.5(9) . . ?
O6 C6 Fe2 178.7(10) . . ?
O7 C7 Fe3 176.6(10) . . ?
O8 C8 Fe3 177.3(9) . . ?
O9 C9 Fe3 177.2(11) . . ?
O10 C10 Fe4 178.5(8) . . ?
O11 C11 Fe4 178.4(9) . . ?
O12 C12 Fe4 178.9(8) . . ?
Cl2 C15 Cl1 110.0 . . ?
Cl3 C16 Cl4 103.50(7) . . ?

loop_
_geom_bond_atom_site_label_1
_geom_bond_atom_site_label_2
_geom_bond_distance
_geom_bond_site_symmetry_2
_geom_bond_publ_flag
As2 C14 2.004(5) . ?
As2 Fe3 2.3828(13) . ?
As2 Fe4 2.3859(14) . ?
As2 Fe1 2.3860(16) . ?
As2 As1 2.9126(13) . ?
As1 C13 1.963(9) . ?
As1 Fe2 2.3731(13) . ?
As1 Fe1 2.3845(14) . ?
As1 Fe4 2.3882(15) . ?
Se1 Fe2 2.4631(15) . ?
Se1 Fe3 2.4665(16) . ?
Se1 Fe1 2.4767(13) . ?
Se2 Fe3 2.4603(15) . ?
Se2 Fe2 2.4668(16) . ?
Se2 Fe4 2.4821(13) . ?
Fe1 C2 1.783(9) . ?
Fe1 C1 1.816(9) . ?
Fe1 C3 1.834(10) . ?
Fe2 C5 1.796(10) . ?
Fe2 C4 1.807(10) . ?
Fe2 C6 1.830(8) . ?
Fe3 C8 1.799(10) . ?
Fe3 C9 1.801(10) . ?
Fe3 C7 1.860(9) . ?
Fe4 C12 1.789(9) . ?
Fe4 C11 1.803(9) . ?
Fe4 C10 1.823(8) . ?
C1 O1 1.131(10) . ?
C2 O2 1.139(10) . ?
C3 O3 1.115(11) . ?
C4 O4 1.114(12) . ?
C5 O5 1.119(11) . ?
C6 O6 1.142(10) . ?
C7 O7 1.100(11) . ?
C8 O8 1.132(12) . ?
C9 O9 1.116(11) . ?
C10 O10 1.122(10) . ?
C11 O11 1.120(11) . ?
C12 O12 1.122(11) . ?
C15 Cl2 1.7117(12) . ?
C15 Cl1 1.7338 . ?
C16 Cl3 1.5782 . ?
C16 Cl4 1.7448 . ?
